data_1569390
loop_
_publ_author_name
'Thom, Alexander J. R.'
'Turner, Gemma F.'
'Davis, Zachary H.'
'Ward, Martin R.'
'Pakamor&#x117;, Ignas'
'Hobday, Claire L.'
'Allan, David R.'
'Warren, Mark R.'
'Leung, Wai L. W.'
'Oswald, Iain D. H.'
'Morris, Russell E.'
'Moggach, Stephen A.'
'Ashbrook, Sharon E.'
'Forgan, Ross S.'

_publ_section_title
;
 Pressure-induced postsynthetic cluster anion substitution in a MIL-53
 topology scandium metal-organic framework.
;
_journal_issue 28
_journal_name_full 'Chemical science'
_journal_page_first 7716
_journal_page_last 7724
_journal_paper_doi 10.1039/d3sc00904a
_journal_volume 14
_journal_year 2023
_chemical_formula_moiety 'Sc2  C32.5 H19.5 O10,  2.84(C H4 O), 0.90(H2 O)'
_chemical_formula_sum 'C35.1 H35.5 O14.2 Sc2'
_chemical_formula_weight 723.19
_chemical_name_common GUF-1
_space_group_crystal_system orthorhombic
_space_group_IT_number 67
_space_group_name_Hall '-C 2a 2'
_space_group_name_H-M_alt 'C m m a'
_atom_sites_solution_hydrogens mixed
_atom_sites_solution_primary dual
_audit_creation_date 2022-10-24
_audit_creation_method
;
Olex2 1.5
(compiled 2022.04.07 svn.rca3783a0 for OlexSys, GUI svn.r6498)
;
_audit_update_record
;
2022-12-01 deposited with the CCDC.	2023-06-19 downloaded from the CCDC.
;
_cell_angle_alpha 90
_cell_angle_beta 90
_cell_angle_gamma 90
_cell_formula_units_Z 2
_cell_length_a 7.3445(19)
_cell_length_b 23.984(3)
_cell_length_c 13.1770(13)
_cell_measurement_pressure 710000
_cell_measurement_reflns_used 1543
_cell_measurement_temperature 298
_cell_measurement_theta_max 15.2480
_cell_measurement_theta_min 2.0940
_cell_volume 2321.1(7)
_computing_cell_refinement 'CrysAlisPro 1.171.39.46 (Rigaku OD, 2018)'
_computing_data_collection 'CrysAlisPro 1.171.39.46 (Rigaku OD, 2018)'
_computing_data_reduction 'CrysAlisPro 1.171.39.46 (Rigaku OD, 2018)'
_computing_molecular_graphics 'Olex2 1.5 (Dolomanov et al., 2009)'
_computing_publication_material 'Olex2 1.5 (Dolomanov et al., 2009)'
_computing_structure_refinement 'SHELXL 2018/3 (Sheldrick, 2015)'
_computing_structure_solution 'SHELXT  (Sheldrick, 2015)'
_diffrn_ambient_pressure 710000
_diffrn_ambient_temperature 298
_diffrn_measured_fraction_theta_full 0.799
_diffrn_measured_fraction_theta_max 0.799
_diffrn_measurement_details
;
List of Runs (angles in degrees, time in seconds):

  # Type    Start    End  Width  t~exp~   \w     \q     \k     \f   Frames
#--------------------------------------------------------------------------
  1  \f    -17.20 -10.00   0.20    0.40 -90.00 -11.00   0.00    --    36
  2  \w   -128.40-120.60   0.20    0.40    --  -11.00  70.00 -24.23   39
  3  \w   -129.60-120.40   0.20    0.40    --  -11.00  70.00 155.77   46
  4  \w   -107.80 -95.80   0.20    0.40    --   12.00  70.00 155.77   60
  5  \w   -105.40 -96.00   0.20    0.40    --   12.00  70.00 -24.23   47
  6  \w    -61.80 -50.60   0.20    0.40    --   12.00 -70.00  24.23   56
  7  \w    -58.40 -48.80   0.20    0.40    --   12.00 -70.00-155.77   48
  8  \w    -83.80 -72.00   0.20    0.40    --  -11.00 -70.00-155.77   59
  9  \w    -85.00 -72.80   0.20    0.40    --  -11.00 -70.00  24.23   61
;
_diffrn_measurement_device '4-circle diffractometer'
_diffrn_measurement_device_type 'Diamond Light Source I19 EH2'
_diffrn_measurement_method '\w and \f scans'
_diffrn_orient_matrix_type 'CrysAlisPro convention (1999,Acta A55,543-557)'
_diffrn_orient_matrix_UB_11 -0.0556990000
_diffrn_orient_matrix_UB_12 0.0089095000
_diffrn_orient_matrix_UB_13 0.0113244000
_diffrn_orient_matrix_UB_21 0.0339820000
_diffrn_orient_matrix_UB_22 0.0169448000
_diffrn_orient_matrix_UB_23 0.0071678000
_diffrn_orient_matrix_UB_31 -0.0112799000
_diffrn_orient_matrix_UB_32 0.0064879000
_diffrn_orient_matrix_UB_33 -0.0344157000
_diffrn_radiation_monochromator synchrotron
_diffrn_radiation_probe x-ray
_diffrn_radiation_type synchrotron
_diffrn_radiation_wavelength 0.4859
_diffrn_reflns_av_R_equivalents 0.1334
_diffrn_reflns_av_unetI/netI 0.0659
_diffrn_reflns_Laue_measured_fraction_full 0.799
_diffrn_reflns_Laue_measured_fraction_max 0.799
_diffrn_reflns_limit_h_max 5
_diffrn_reflns_limit_h_min -5
_diffrn_reflns_limit_k_max 22
_diffrn_reflns_limit_k_min -21
_diffrn_reflns_limit_l_max 12
_diffrn_reflns_limit_l_min -12
_diffrn_reflns_number 482
_diffrn_reflns_point_group_measured_fraction_full 0.799
_diffrn_reflns_point_group_measured_fraction_max 0.799
_diffrn_reflns_theta_full 13.374
_diffrn_reflns_theta_max 13.374
_diffrn_reflns_theta_min 2.411
_diffrn_source synchrotron
_exptl_absorpt_coefficient_mu 0.34
_exptl_absorpt_correction_T_max 0.4245
_exptl_absorpt_correction_T_min 0.3115
_exptl_absorpt_correction_type multi-scan
_exptl_absorpt_process_details
;
SADABS-2016/2 (Bruker,2016/2) was used for absorption correction.
The \l/2 correction factor is not present.
;
_exptl_crystal_colour 'clear colourless'
_exptl_crystal_colour_lustre clear
_exptl_crystal_colour_primary colourless
_exptl_crystal_density_diffrn 1.035
_exptl_crystal_description block
_exptl_crystal_F_000 744.68
_exptl_crystal_size_max 0.15
_exptl_crystal_size_mid 0.04
_exptl_crystal_size_min 0.04
_refine_diff_density_max 1.061
_refine_diff_density_min -0.489
_refine_diff_density_rms 0.145
_refine_ls_extinction_method none
_refine_ls_goodness_of_fit_ref 2.065
_refine_ls_hydrogen_treatment mixed
_refine_ls_matrix_type full
_refine_ls_number_parameters 58
_refine_ls_number_reflns 482
_refine_ls_number_restraints 36
_refine_ls_restrained_S_all 2.010
_refine_ls_R_factor_all 0.1523
_refine_ls_R_factor_gt 0.1371
_refine_ls_shift/su_max 0.862
_refine_ls_shift/su_mean 0.081
_refine_ls_structure_factor_coef Fsqd
_refine_ls_weighting_details 'w=1/[\s^2^(Fo^2^)+(0.2000P)^2^] where P=(Fo^2^+2Fc^2^)/3'
_refine_ls_weighting_scheme calc
_refine_ls_wR_factor_gt 0.4127
_refine_ls_wR_factor_ref 0.4424
_reflns_Friedel_coverage 0.000
_reflns_number_gt 395
_reflns_number_total 482
_reflns_threshold_expression 'I > 2\s(I)'
_cod_data_source_file d3sc00904a2.cif
_cod_data_source_block 710MPa
_cod_depositor_comments 'Adding full bibliography for 1569390--1569403.cif.'
_cod_original_sg_symbol_Hall '-C 2b 2'
_cod_original_sg_symbol_H-M 'C m m e'
_cod_original_formula_sum 'Sc2 C35.1 H35.5 O14.2'
_cod_database_code 1569390
_shelx_space_group_comment
;
The symmetry employed for this shelxl refinement is uniquely defined
by the following loop, which should always be used as a source of
symmetry information in preference to the above space-group names.
They are only intended as comments.
;
_shelx_estimated_absorpt_t_max 0.989
_shelx_estimated_absorpt_t_min 0.978
_olex2_refinement_description
;
1. Fixed Uiso
 At 1.2 times of:
  All C(H) groups, {H7A,H7B,H7C} of C7, All C(H,H) groups
 At 1.5 times of:
  All C(H,H,H,H,H,H) groups, {H8A,H8B,H8C} of C8, All O(H) groups
2. Restrained distances
 O2-H2
 0.875 with sigma of 0.001
 O2-C7
 1.4 with sigma of 0.02
 C7-O2
 1.4 with sigma of 0.01
 C4-C3
 1.39 with sigma of 0.01
 C5-C4
 1.39 with sigma of 0.01
 C6-C5
 1.44 with sigma of 0.01
 C3-C2
 1.39 with sigma of 0.01
 C2-C1
 1.502 with sigma of 0.01
 O1-C1
 1.245 with sigma of 0.01
 C6-C4
 2.454 with sigma of 0.01
 C1-C3
 2.497 with sigma of 0.01
 O1-C2
 2.349 with sigma of 0.01
 C3-C5
 2.4 with sigma of 0.01
 C2-C4
 2.4 with sigma of 0.01
 O1_$1-O1
 2.213 with sigma of 0.01
 C3_$1-C3
 2.4 with sigma of 0.01
 C4-C4_$1
 2.4 with sigma of 0.01
 C4_$1-C2
 2.4 with sigma of 0.01
 C5-C3_$1
 2.4 with sigma of 0.01
 O4-C8
 1.35 with sigma of 0.01
 O3-C9
 1.4 with sigma of 0.01
 O3-H3A
 0.875 with sigma of 0.001
 H3A-C9
 1.806 with sigma of 0.001
 C9-H3A
 1.806 with sigma of 0.01
 O5-H5B
 0.875 with sigma of 0.001
 H5B-H5A
 1.35 with sigma of 0.001
 O5-H5A
 0.875 with sigma of 0.001
3. Restrained planarity
 C1, O1, O1_$1, C2, C5, C6, C6_$2
 with sigma of 0.01
 C2, C5, C3_$1, C3, C4_$1, C1, C6, C4
 with sigma of 0.01
4. Uiso/Uaniso restraints and constraints
Uanis(C2) = Uanis(C5) = Uanis(C3) = Uanis(C4)
Uanis(C6) = Uanis(O1) = Uanis(C1)
Uiso(O4) = Uiso(C8)
Uiso(O3) = Uiso(C9)
Uanis(O2) = Uanis(C7)
Uanis(C2) = Uanis(C6) = Uanis(C1) = Uanis(C5) = Uanis(C4) = Uanis(C3) =
Uanis(O1)
5. Others
 Fixed Sof: H2(0.1675) O4(0.22) H4A(0.11) C8(0.22) H8A(0.22) H8B(0.22)
 H8C(0.22) C7(0.0825) H7A(0.0825) H7B(0.165) H7C(0.165) O3(0.075) C9(0.075)
 H9A(0.075) H9B(0.075) H9C(0.075) H5A(0.3434) H5B(0.1717)
6.a Me refined with riding coordinates:
 C7(H7A,H7B,H7C), C9(H9A,H9B,H9C)
6.b Aromatic/amide H refined with riding coordinates:
 C3(H3), C4(H4)
6.c Idealised Me refined as rotating group:
 C8(H8A,H8B,H8C)
6.d Idealised tetrahedral OH refined as rotating group:
 O4(H4A)
;
_olex2_exptl_crystal_mounting_method
;
The crystal is loaded in a miniature Merrill-Bassett 
diamond anvil cell in a hydrostatic medium of MeOH
;
_olex2_submission_special_instructions 'No special instructions were received'
_oxdiff_exptl_absorpt_empirical_details
;
Empirical correction (ABSPACK) includes:
- Absorption correction using spherical harmonics
- Frame scaling
;
_oxdiff_exptl_absorpt_empirical_full_max 34.783
_oxdiff_exptl_absorpt_empirical_full_min 0.339

loop_
_space_group_symop_operation_xyz
'x, y, z'
'-x, -y+1/2, z'
'-x, y+1/2, -z'
'x, -y, -z'
'x+1/2, y+1/2, z'
'-x+1/2, -y+1, z'
'-x+1/2, y+1, -z'
'x+1/2, -y+1/2, -z'
'-x, -y, -z'
'x, y-1/2, -z'
'x, -y-1/2, z'
'-x, y, z'
'-x+1/2, -y+1/2, -z'
'x+1/2, y, -z'
'x+1/2, -y, z'
'-x+1/2, y+1/2, z'

loop_
_atom_site_label
_atom_site_type_symbol
_atom_site_fract_x
_atom_site_fract_y
_atom_site_fract_z
_atom_site_U_iso_or_equiv
_atom_site_adp_type
_atom_site_occupancy
_atom_site_site_symmetry_order
_atom_site_calc_flag
_atom_site_refinement_flags_posn
_atom_site_refinement_flags_adp
_atom_site_refinement_flags_occupancy
_atom_site_disorder_assembly
_atom_site_disorder_group
Sc1 Sc 0.250000 0.250000 0.500000 0.028(3) Uani 1 4 d S T P C .
O2 O 0.500000 0.250000 0.4251(7) 0.033(5) Uani 1 4 d DS T P . .
O1 O 0.3497(6) 0.3120(2) 0.6010(4) 0.053(4) Uani 1 1 d D . . . .
C2 C 0.500000 0.3687(2) 0.7206(4) 0.053(4) Uani 1 2 d DS T P . .
C6 C 0.500000 0.4838(3) 0.9647(6) 0.053(4) Uani 1 2 d DS T P . .
C1 C 0.500000 0.3278(3) 0.6346(5) 0.053(4) Uani 1 2 d DS T P C .
C5 C 0.500000 0.4446(3) 0.8815(5) 0.053(4) Uani 1 2 d DS T P . .
C3 C 0.6630(6) 0.3879(2) 0.7614(4) 0.053(4) Uani 1 1 d D . . . .
H3 H 0.773048 0.375408 0.734902 0.063 Uiso 1 1 calc R U . . .
C4 C 0.6629(6) 0.4254(2) 0.8406(4) 0.053(4) Uani 1 1 d D . . . .
H4 H 0.772942 0.437908 0.866995 0.063 Uiso 1 1 calc R U . . .
H2 H 0.500000 0.250000 0.3587(7) 0.063 Uiso 0.67 4 d DS U P A 1
O4 O -0.045(9) 0.4694(14) 0.619(2) 0.096(13) Uiso 0.22 1 d D . P B -1
H4A H 0.014832 0.470420 0.671807 0.144 Uiso 0.11 1 calc R U P B -1
C8 C 0.037(11) 0.436(3) 0.552(4) 0.096(13) Uiso 0.22 1 d D . P B -1
H8A H -0.039579 0.430984 0.493465 0.144 Uiso 0.22 1 calc R U P B -1
H8B H 0.059053 0.399853 0.582465 0.144 Uiso 0.22 1 calc R U P B -1
H8C H 0.151055 0.451730 0.531389 0.144 Uiso 0.22 1 calc R U P B -1
C7 C 0.500000 0.250000 0.3190(10) 0.033(5) Uani 0.33 4 d DS T P C 2
H7A H 0.376765 0.250000 0.294697 0.039 Uiso 0.165 2 calc R U P C 2
H7B H 0.561617 0.282682 0.294697 0.039 Uiso 0.165 1 calc R U P C 2
H7C H 0.561617 0.217318 0.294697 0.039 Uiso 0.165 1 calc R U P C 2
O3 O 0.500000 0.250000 0.875(2) 0.14(3) Uiso 0.3 4 d DS . P . .
O5 O 1.000000 0.3582(14) 0.923(5) 0.48(15) Uiso 0.49(15) 2 d DS . . . .
C9 C 0.684(2) 0.250000 0.846(2) 0.14(3) Uiso 0.15 2 d DS . P . .
H9A H 0.759308 0.250000 0.905067 0.209 Uiso 0.075 1 calc R U P D -1
H9B H 0.708732 0.217318 0.805967 0.209 Uiso 0.075 1 calc R U P D -1
H9C H 0.708732 0.282682 0.805967 0.209 Uiso 0.075 1 calc R U P D -1
H3A H 0.500000 0.2275(19) 0.927(2) 0.209 Uiso 1 2 d DS U P . .
H5A H 1.1168(10) 0.3511(18) 0.922(8) 0.209 Uiso 0.3434 1 d D U P . .
H5B H 1.000000 0.3922(12) 0.947(6) 0.209 Uiso 0.3434 2 d DS U P . .

loop_
_atom_site_aniso_label
_atom_site_aniso_U_11
_atom_site_aniso_U_22
_atom_site_aniso_U_33
_atom_site_aniso_U_23
_atom_site_aniso_U_13
_atom_site_aniso_U_12
Sc1 0.033(6) 0.027(4) 0.024(3) 0.000 -0.0061(19) 0.000
O2 0.044(16) 0.036(9) 0.018(6) 0.000 0.000 0.000
O1 0.040(9) 0.065(5) 0.052(4) -0.026(2) 0.003(4) -0.003(3)
C2 0.040(9) 0.065(5) 0.052(4) -0.026(2) 0.003(4) -0.003(3)
C6 0.040(9) 0.065(5) 0.052(4) -0.026(2) 0.003(4) -0.003(3)
C1 0.040(9) 0.065(5) 0.052(4) -0.026(2) 0.003(4) -0.003(3)
C5 0.040(9) 0.065(5) 0.052(4) -0.026(2) 0.003(4) -0.003(3)
C3 0.040(9) 0.065(5) 0.052(4) -0.026(2) 0.003(4) -0.003(3)
C4 0.040(9) 0.065(5) 0.052(4) -0.026(2) 0.003(4) -0.003(3)
C7 0.044(16) 0.036(9) 0.018(6) 0.000 0.000 0.000

loop_
_atom_type_symbol
_atom_type_description
_atom_type_scat_dispersion_real
_atom_type_scat_dispersion_imag
_atom_type_scat_source
C C -0.0007 0.0006 'International Tables Vol C Tables 4.2.6.8 and 6.1.1.4'
H H 0.0000 0.0000 'International Tables Vol C Tables 4.2.6.8 and 6.1.1.4'
O O -0.0001 0.0023 'International Tables Vol C Tables 4.2.6.8 and 6.1.1.4'
Sc Sc 0.1054 0.1588 'International Tables Vol C Tables 4.2.6.8 and 6.1.1.4'

loop_
_geom_angle_atom_site_label_1
_geom_angle_atom_site_label_2
_geom_angle_atom_site_label_3
_geom_angle
_geom_angle_site_symmetry_1
_geom_angle_site_symmetry_3
_geom_angle_publ_flag
Sc1 Sc1 Sc1 180.0 2_655 2 ?
O2 Sc1 Sc1 151.7(2) 13_556 2_655 ?
O2 Sc1 Sc1 151.7(2) . 2 ?
O2 Sc1 Sc1 28.3(2) 13_556 2 ?
O2 Sc1 Sc1 28.3(2) . 2_655 ?
O2 Sc1 O2 180.0 . 13_556 ?
O2 Sc1 O1 90.4(2) 13_556 11_565 ?
O2 Sc1 O1 89.6(2) . 11_565 ?
O2 Sc1 O1 90.4(2) . 13_556 ?
O2 Sc1 O1 89.6(2) 13_556 13_556 ?
O2 Sc1 O1 90.4(2) 13_556 . ?
O2 Sc1 O1 89.6(2) 13_556 7_546 ?
O2 Sc1 O1 90.4(2) . 7_546 ?
O2 Sc1 O1 89.6(2) . . ?
O1 Sc1 Sc1 110.14(13) 13_556 2_655 ?
O1 Sc1 Sc1 69.86(13) . 2_655 ?
O1 Sc1 Sc1 110.14(13) 7_546 2_655 ?
O1 Sc1 Sc1 69.86(13) 7_546 2 ?
O1 Sc1 Sc1 69.86(13) 11_565 2_655 ?
O1 Sc1 Sc1 110.14(13) 11_565 2 ?
O1 Sc1 Sc1 110.14(13) . 2 ?
O1 Sc1 Sc1 69.86(13) 13_556 2 ?
O1 Sc1 O1 180.0(2) 11_565 7_546 ?
O1 Sc1 O1 180.0 13_556 . ?
O1 Sc1 O1 88.8(3) 13_556 7_546 ?
O1 Sc1 O1 91.2(3) 7_546 . ?
O1 Sc1 O1 88.8(3) 11_565 . ?
O1 Sc1 O1 91.2(3) 13_556 11_565 ?
Sc1 O2 Sc1 123.5(5) 2_655 . ?
Sc1 O2 H2 118.3(2) . . ?
Sc1 O2 H2 118.3(2) 2_655 . ?
C7 O2 Sc1 118.3(2) . . ?
C1 O1 Sc1 137.7(5) . . ?
C3 C2 C1 120.6(3) 12_655 . ?
C3 C2 C1 120.6(3) . . ?
C3 C2 C3 118.8(6) . 12_655 ?
C6 C6 C5 179.3(5) 4_567 . ?
O1 C1 O1 124.3(8) . 12_655 ?
O1 C1 C2 117.8(4) . . ?
O1 C1 C2 117.8(4) 12_655 . ?
C4 C5 C6 120.7(3) 12_655 . ?
C4 C5 C6 120.7(3) . . ?
C4 C5 C4 118.6(6) 12_655 . ?
C2 C3 H3 119.7 . . ?
C4 C3 C2 120.6(4) . . ?
C4 C3 H3 119.7 . . ?
C5 C4 H4 119.6 . . ?
C3 C4 C5 120.7(4) . . ?
C3 C4 H4 119.6 . . ?
C8 O4 H4A 119.6 . . ?
O4 C8 H8A 108.4 . . ?
O4 C8 H8B 111.2 . . ?
O4 C8 H8C 110.4 . . ?
H8A C8 H8B 108.7 . . ?
H8A C8 H8C 109.2 . . ?
H8B C8 H8C 109.0 . . ?
O2 C7 H7A 109.471(6) . 12_655 ?
O2 C7 H7A 109.5 . . ?
O2 C7 H7B 109.471(3) . 2_655 ?
O2 C7 H7B 109.5 . . ?
O2 C7 H7C 109.471(3) . 2_655 ?
O2 C7 H7C 109.5 . . ?
H7A C7 H7B 109.5 . . ?
H7A C7 H7C 109.5 . . ?
H7B C7 H7C 109.5 . . ?
C9 O3 C9 148(3) . 2_655 ?
C9 O3 H3A 102.4(7) 2_655 2_655 ?
C9 O3 H3A 102.4(8) 2_655 . ?
C9 O3 H3A 102.4(8) . 2_655 ?
C9 O3 H3A 102.4(7) . . ?
H3A O3 H3A 76(8) . 2_655 ?
H5A O5 H5A 157(5) . 12_755 ?
H5A O5 H5B 100.96(17) . . ?
H5B O5 H5A 100.96(17) . 12_755 ?
O3 C9 H9A 109.5 . . ?
O3 C9 H9B 109.5 . . ?
O3 C9 H9C 109.5 . . ?
H9A C9 H9B 109.5 . . ?
H9A C9 H9C 109.5 . . ?
H9B C9 H9C 109.5 . . ?

loop_
_geom_bond_atom_site_label_1
_geom_bond_atom_site_label_2
_geom_bond_distance
_geom_bond_site_symmetry_2
_geom_bond_publ_flag
Sc1 Sc1 3.6723(9) 2 ?
Sc1 Sc1 3.6722(10) 2_655 ?
Sc1 O2 2.085(5) 13_556 ?
Sc1 O2 2.085(5) . ?
Sc1 O1 2.126(5) . ?
Sc1 O1 2.126(5) 11_565 ?
Sc1 O1 2.126(5) 13_556 ?
Sc1 O1 2.126(5) 7_546 ?
O2 H2 0.8750(11) . ?
O2 C7 1.398(9) . ?
O1 C1 1.249(5) . ?
C2 C1 1.498(8) . ?
C2 C3 1.391(5) . ?
C2 C3 1.391(5) 12_655 ?
C6 C6 1.212(18) 4_567 ?
C6 C5 1.445(8) . ?
C5 C4 1.391(5) 12_655 ?
C5 C4 1.391(5) . ?
C3 H3 0.9300 . ?
C3 C4 1.376(7) . ?
C4 H4 0.9300 . ?
O4 H4A 0.9161 . ?
O4 C8 1.348(11) . ?
C8 H8A 0.9638 . ?
C8 H8B 0.9651 . ?
C8 H8C 0.9648 . ?
C7 H7A 0.9600 12_655 ?
C7 H7A 0.9600 . ?
C7 H7B 0.9599 2_655 ?
C7 H7B 0.9600 . ?
C7 H7C 0.9600 . ?
C7 H7C 0.9600 2_655 ?
O3 C9 1.403(10) . ?
O3 C9 1.403(10) 2_655 ?
O3 H3A 0.8751(11) 2_655 ?
O3 H3A 0.8750(11) . ?
O5 H5A 0.8750(12) 12_755 ?
O5 H5A 0.8750(12) . ?
O5 H5B 0.8753(11) . ?
C9 H9A 0.9600 . ?
C9 H9B 0.9600 . ?
C9 H9C 0.9600 . ?

loop_
_geom_torsion_atom_site_label_1
_geom_torsion_atom_site_label_2
_geom_torsion_atom_site_label_3
_geom_torsion_atom_site_label_4
_geom_torsion
_geom_torsion_site_symmetry_1
_geom_torsion_site_symmetry_2
_geom_torsion_site_symmetry_3
_geom_torsion_site_symmetry_4
_geom_torsion_publ_flag
Sc1 O1 C1 O1 10.5(3) . . . 12_655 ?
Sc1 O1 C1 C2 -169.7(3) . . . . ?
C2 C3 C4 C5 0.1(2) . . . . ?
C6 C5 C4 C3 179.85(19) . . . . ?
C1 C2 C3 C4 -179.87(18) . . . . ?
C3 C2 C1 O1 0.16(13) 12_655 . . . ?
C3 C2 C1 O1 179.98(8) 12_655 . . 12_655 ?
C3 C2 C1 O1 -179.98(8) . . . . ?
C3 C2 C1 O1 -0.16(13) . . . 12_655 ?
C3 C2 C3 C4 0.0(2) 12_655 . . . ?
C4 C5 C4 C3 -0.1(3) 12_655 . . . ?
